data_7702672
loop_
_publ_author_name
'Aguilar-Mart\'inez, Martha'
'Saloma-Aguilar, Ricardo'
'Mac\'ias-Ruvalcaba, Norma'
'Cetina-Rosado, Ra\'ul'
'Navarrete-V\'azquez, Agustina'
'G\'omez-Vidales, Virginia'
'Zentella-Dehesa, Arturo'
'Toscano, Rub\'en A.'
'Hern\'andez-Ortega, Sim\'on'
'Fern\'andez-G., Juan M.'

_publ_section_title
;
 Synthesis, crystal structures, spectroscopic and electrochemical
 properties of homologous series of copper(II) complexes of Schiff bases
 derived from cycloalkylamines
;
_journal_issue 16
_journal_name_full 'Journal of the Chemical Society, Dalton Transactions'
_journal_page_first 2346
_journal_paper_doi 10.1039/b104892a
_journal_year 2001
_chemical_formula_analytical 'C28 H36 Cu N1A O1A'
_chemical_formula_structural 'C28 H36 Cu N1A O1A'
_chemical_formula_sum 'C28 H36 A2 Cu N O'
_chemical_formula_weight 496.13
_chemical_name_common CuSal-N-Cycloheptyl
_chemical_name_systematic ' bis-{(cycloheptyl)[(2-oxo-1H-benzo-1-ylidene)methyl]-aminato}copper(II) (2)'
_space_group_IT_number 14
_space_group_name_Hall '-P 2ybc'
_space_group_name_H-M_alt 'P 1 21/c 1'
_symmetry_cell_setting monoclinic
_symmetry_space_group_name_H-M 'P 1 21/c 1'
_atom_sites_solution_hydrogens geom
_atom_sites_solution_primary direct
_atom_sites_solution_secondary difmap
_audit_creation_method SHELXL-97
_cell_angle_alpha 90.00
_cell_angle_beta 96.53(2)
_cell_angle_gamma 90.00
_cell_formula_units_Z 4
_cell_length_a 19.543(2)
_cell_length_b 10.067(2)
_cell_length_c 12.624(2)
_cell_measurement_reflns_used 41
_cell_measurement_temperature 293(2)
_cell_measurement_theta_max 23.91
_cell_measurement_theta_min 4.18
_cell_volume 2467.5(7)
_computing_cell_refinement 'XSCANS V. 4.2 (Siemens 1990)'
_computing_data_collection 'XSCANS V. 4.2 (Siemens 1990)'
_computing_data_reduction 'XSCANS V. 4.2 (Siemens 1990)'
_computing_molecular_graphics 'XP, SHELXTL PC Ver  4.2 (sheldrick, 1990)'
_computing_publication_material 'SHELXL-97 (Sheldrick, 1997)'
_computing_structure_refinement 'SHELXL-97 (Sheldrick, 1997)'
_computing_structure_solution 'SHELXS-97 (Sheldrick, 1990)'
_diffrn_ambient_temperature 293(2)
_diffrn_measured_fraction_theta_full 0.941
_diffrn_measured_fraction_theta_max 0.941
_diffrn_measurement_device_type 'Siemens P4/PC'
_diffrn_measurement_method w-2\q
_diffrn_radiation_monochromator graphite
_diffrn_radiation_source 'fine-focus sealed tube'
_diffrn_radiation_type MoK\a
_diffrn_radiation_wavelength 0.71073
_diffrn_reflns_av_R_equivalents 0.0345
_diffrn_reflns_av_sigmaI/netI 0.0716
_diffrn_reflns_limit_h_max 23
_diffrn_reflns_limit_h_min -1
_diffrn_reflns_limit_k_max 11
_diffrn_reflns_limit_k_min -1
_diffrn_reflns_limit_l_max 14
_diffrn_reflns_limit_l_min -15
_diffrn_reflns_number 5320
_diffrn_reflns_theta_full 25.00
_diffrn_reflns_theta_max 25.00
_diffrn_reflns_theta_min 2.10
_diffrn_standards_decay_% <3
_diffrn_standards_interval_count 97
_diffrn_standards_number 3
_exptl_absorpt_coefficient_mu 0.912
_exptl_absorpt_correction_T_max 0.8182
_exptl_absorpt_correction_T_min 0.7777
_exptl_absorpt_correction_type Semi-empirical
_exptl_crystal_colour Black
_exptl_crystal_density_diffrn 1.335
_exptl_crystal_density_method 'not measured'
_exptl_crystal_description Prism
_exptl_crystal_F_000 1052
_exptl_crystal_size_max 0.32
_exptl_crystal_size_mid 0.20
_exptl_crystal_size_min 0.16
_refine_diff_density_max 0.345
_refine_diff_density_min -0.380
_refine_diff_density_rms 0.054
_refine_ls_extinction_coef 0.0012(2)
_refine_ls_extinction_expression Fc^*^=kFc[1+0.001xFc^2^\l^3^/sin(2\q)]^-1/4^
_refine_ls_extinction_method SHELXL
_refine_ls_goodness_of_fit_ref 0.874
_refine_ls_hydrogen_treatment mixed
_refine_ls_matrix_type full
_refine_ls_number_parameters 299
_refine_ls_number_reflns 4330
_refine_ls_number_restraints 0
_refine_ls_restrained_S_all 0.874
_refine_ls_R_factor_all 0.0738
_refine_ls_R_factor_gt 0.0411
_refine_ls_shift/su_max 0.000
_refine_ls_shift/su_mean 0.000
_refine_ls_structure_factor_coef Fsqd
_refine_ls_weighting_details 'w=1/[\s^2^(Fo^2^)+(0.0381P)^2^+0.0000P] where P=(Fo^2^+2Fc^2^)/3'
_refine_ls_weighting_scheme calc
_refine_ls_wR_factor_all 0.0936
_refine_ls_wR_factor_gt 0.0846
_reflns_number_observed 2811
_reflns_number_total 4330
_reflns_threshold_expression >2sigma(I)
_cod_data_source_file b104892a.txt
_cod_data_source_block cusalchp
_cod_depositor_comments
;
The following automatic conversions were performed:

data item '_symmetry_cell_setting' value 'Monoclinic' was changed to
'monoclinic' in accordance with the
/home/saulius/struct/COD-crude-data/automatic-downloads/DataCite-retrospective/RSC/depositions/lib/dictionaries/cif_core.dic
dictionary named 'cif_core.dic' version 2.4.2 last updated on
2011-04-26.

data item '_refine_ls_weighting_scheme' value 'calc
w=1/[\s^2^(Fo^2^)+(0.0381P)^2^+0.0000P] where P=(Fo^2^+2Fc^2^)/3' was
changed to 'calc'. A new data item '_refine_ls_weighting_details' was
created with the value set to
'w=1/[\s^2^(Fo^2^)+(0.0381P)^2^+0.0000P] where P=(Fo^2^+2Fc^2^)/3'.

Automatic conversion script
Id: cif_fix_values 6909 2019-04-08 15:41:33Z antanas 
;
_cod_original_cell_volume 2467.5(5)
_cod_original_sg_symbol_H-M P2(1)/c
_cod_original_formula_sum 'C28 H36 Cu N1A O1A'
_cod_database_code 7702672
_solved_by 'Simon Hernandez-Ortega'

loop_
_symmetry_equiv_pos_as_xyz
'x, y, z'
'-x, y+1/2, -z+1/2'
'-x, -y, -z'
'x, -y-1/2, z-1/2'

loop_
_atom_site_label
_atom_site_type_symbol
_atom_site_fract_x
_atom_site_fract_y
_atom_site_fract_z
_atom_site_U_iso_or_equiv
_atom_site_adp_type
_atom_site_occupancy
_atom_site_calc_flag
_atom_site_refinement_flags
Cu Cu 0.24547(2) 0.01432(3) 0.24469(3) 0.03422(13) Uani 1 d .
O1 O 0.30792(13) 0.0135(2) 0.14120(18) 0.0486(6) Uani 1 d .
N1 N 0.21658(14) 0.2019(3) 0.2105(2) 0.0365(6) Uani 1 d .
C1 C 0.28998(18) 0.2327(3) 0.0682(2) 0.0376(8) Uani 1 d .
C2 C 0.32129(17) 0.1062(3) 0.0744(2) 0.0350(7) Uani 1 d .
C3 C 0.37062(19) 0.0795(4) 0.0028(3) 0.0449(8) Uani 1 d .
H3 H 0.3928 -0.0024 0.0060 0.060 Uiso 1 calc R
C4 C 0.3863(2) 0.1708(4) -0.0706(3) 0.0478(9) Uani 1 d .
H4 H 0.4184 0.1497 -0.1170 0.060 Uiso 1 calc R
C5 C 0.3547(2) 0.2959(4) -0.0768(3) 0.0488(9) Uani 1 d .
H5 H 0.3656 0.3583 -0.1266 0.060 Uiso 1 calc R
C6 C 0.30717(19) 0.3244(4) -0.0079(3) 0.0430(8) Uani 1 d .
H6 H 0.2858 0.4071 -0.0119 0.060 Uiso 1 calc R
C7 C 0.23978(18) 0.2711(3) 0.1374(3) 0.0402(8) Uani 1 d .
H7 H 0.2221 0.3566 0.1278 0.060 Uiso 1 calc R
C8 C 0.16469(18) 0.2660(4) 0.2724(3) 0.0425(8) Uani 1 d .
H8 H 0.1619 0.2104 0.3355 0.060 Uiso 1 calc R
C9 C 0.09420(19) 0.2579(4) 0.2067(3) 0.0550(10) Uani 1 d .
H9A H 0.0937 0.3192 0.1474 0.060 Uiso 1 calc R
H9B H 0.0885 0.1691 0.1772 0.060 Uiso 1 calc R
C10 C 0.0330(2) 0.2884(5) 0.2665(5) 0.0763(14) Uani 1 d .
H10A H -0.0087 0.2713 0.2191 0.060 Uiso 1 calc R
H10B H 0.0336 0.2270 0.3258 0.060 Uiso 1 calc R
C11 C 0.0291(3) 0.4260(7) 0.3088(5) 0.104(2) Uani 1 d .
H11A H 0.0329 0.4865 0.2500 0.060 Uiso 1 calc R
H11B H -0.0167 0.4375 0.3302 0.060 Uiso 1 calc R
C12 C 0.0770(3) 0.4687(10) 0.3955(5) 0.154(4) Uani 1 d .
H12A H 0.0711 0.5642 0.3997 0.060 Uiso 1 calc R
H12B H 0.0605 0.4322 0.4591 0.060 Uiso 1 calc R
C13 C 0.1493(3) 0.4468(5) 0.4079(4) 0.0802(15) Uani 1 d .
H13A H 0.1590 0.3803 0.4632 0.060 Uiso 1 calc R
H13B H 0.1710 0.5286 0.4350 0.060 Uiso 1 calc R
C14 C 0.1858(2) 0.4034(4) 0.3135(4) 0.0599(11) Uani 1 d .
H14A H 0.1758 0.4671 0.2561 0.060 Uiso 1 calc R
H14B H 0.2351 0.4043 0.3343 0.060 Uiso 1 calc R
O1A O 0.16527(12) -0.0157(3) 0.31181(19) 0.0496(6) Uani 1 d .
N1A N 0.29177(14) -0.1474(3) 0.3150(2) 0.0348(6) Uani 1 d .
C1A C 0.20925(18) -0.1724(3) 0.4459(2) 0.0378(8) Uani 1 d .
C2A C 0.15920(18) -0.0806(3) 0.3999(3) 0.0401(8) Uani 1 d .
C3A C 0.1004(2) -0.0620(4) 0.4535(3) 0.0541(10) Uani 1 d .
H3A H 0.0665 -0.0028 0.4255 0.060 Uiso 1 calc R
C4A C 0.0920(2) -0.1284(5) 0.5452(3) 0.0607(11) Uani 1 d .
H4A H 0.0525 -0.1133 0.5783 0.060 Uiso 1 calc R
C5A C 0.1405(2) -0.2174(4) 0.5902(3) 0.0564(10) Uani 1 d .
H5A H 0.1341 -0.2624 0.6527 0.060 Uiso 1 calc R
C6A C 0.1987(2) -0.2381(4) 0.5406(3) 0.0473(9) Uani 1 d .
H6A H 0.2319 -0.2973 0.5707 0.060 Uiso 1 calc R
C7A C 0.26929(18) -0.2041(3) 0.3960(3) 0.0394(8) Uani 1 d .
H7A H 0.2955 -0.2747 0.4257 0.060 Uiso 1 calc R
C8A C 0.35508(17) -0.2069(3) 0.2778(3) 0.0374(7) Uani 1 d .
H8A H 0.3649 -0.1584 0.2140 0.060 Uiso 1 calc R
C9A C 0.41647(18) -0.1885(4) 0.3627(3) 0.0469(9) Uani 1 d .
H9C H 0.4148 -0.0991 0.3910 0.060 Uiso 1 calc R
H9D H 0.4115 -0.2496 0.4207 0.060 Uiso 1 calc R
C10A C 0.48707(18) -0.2098(4) 0.3258(3) 0.0499(9) Uani 1 d .
H10C H 0.5214 -0.2011 0.3872 0.060 Uiso 1 calc R
H10D H 0.4951 -0.1391 0.2765 0.060 Uiso 1 calc R
C11A C 0.49836(19) -0.3420(4) 0.2720(3) 0.0518(10) Uani 1 d .
H11C H 0.4851 -0.4133 0.3171 0.060 Uiso 1 calc R
H11D H 0.5470 -0.3520 0.2653 0.060 Uiso 1 calc R
C12A C 0.4579(2) -0.3558(4) 0.1618(3) 0.0534(10) Uani 1 d .
H12C H 0.4572 -0.2700 0.1267 0.060 Uiso 1 calc R
H12D H 0.4824 -0.4169 0.1202 0.060 Uiso 1 calc R
C13A C 0.3841(2) -0.4042(4) 0.1602(3) 0.0541(10) Uani 1 d .
H13C H 0.3850 -0.5004 0.1648 0.060 Uiso 1 calc R
H13D H 0.3595 -0.3811 0.0916 0.060 Uiso 1 calc R
C14A C 0.34284(18) -0.3522(3) 0.2466(3) 0.0427(8) Uani 1 d .
H14C H 0.3535 -0.4065 0.3099 0.060 Uiso 1 calc R
H14D H 0.2943 -0.3638 0.2227 0.060 Uiso 1 calc R

loop_
_atom_site_aniso_label
_atom_site_aniso_U_11
_atom_site_aniso_U_22
_atom_site_aniso_U_33
_atom_site_aniso_U_23
_atom_site_aniso_U_13
_atom_site_aniso_U_12
Cu 0.0372(2) 0.0306(2) 0.03581(19) 0.0030(2) 0.00827(14) 0.0024(2)
O1 0.0626(15) 0.0364(13) 0.0515(13) 0.0102(12) 0.0266(12) 0.0146(13)
N1 0.0388(15) 0.0320(14) 0.0394(14) -0.0005(12) 0.0077(12) 0.0045(12)
C1 0.0432(19) 0.0359(18) 0.0332(16) 0.0018(14) 0.0018(15) 0.0013(15)
C2 0.0378(18) 0.0365(17) 0.0312(15) 0.0026(14) 0.0058(14) -0.0007(15)
C3 0.047(2) 0.043(2) 0.0464(19) -0.0016(16) 0.0096(16) 0.0048(17)
C4 0.049(2) 0.055(2) 0.0420(18) -0.0046(17) 0.0172(17) -0.0051(19)
C5 0.052(2) 0.052(2) 0.0436(19) 0.0131(17) 0.0098(17) -0.0076(19)
C6 0.048(2) 0.0365(19) 0.0446(19) 0.0062(15) 0.0054(17) -0.0009(16)
C7 0.0418(19) 0.0354(18) 0.0433(18) 0.0022(15) 0.0051(16) 0.0030(16)
C8 0.044(2) 0.0415(19) 0.0438(18) -0.0040(16) 0.0112(16) 0.0036(16)
C9 0.044(2) 0.048(2) 0.073(3) -0.003(2) 0.009(2) 0.0027(18)
C10 0.049(3) 0.072(3) 0.112(4) 0.011(3) 0.026(3) 0.006(2)
C11 0.067(3) 0.122(5) 0.124(5) -0.020(4) 0.018(3) 0.035(4)
C12 0.093(4) 0.260(11) 0.109(5) -0.076(6) 0.014(4) 0.063(6)
C13 0.077(3) 0.086(4) 0.076(3) -0.036(3) 0.001(3) 0.024(3)
C14 0.055(2) 0.048(2) 0.078(3) -0.020(2) 0.014(2) 0.001(2)
O1A 0.0391(12) 0.0499(15) 0.0621(14) 0.0215(13) 0.0153(11) 0.0088(13)
N1A 0.0348(14) 0.0343(15) 0.0371(14) 0.0032(12) 0.0110(12) 0.0031(12)
C1A 0.0421(19) 0.0333(17) 0.0396(17) -0.0006(14) 0.0118(15) -0.0030(15)
C2A 0.0408(18) 0.0355(18) 0.0449(18) -0.0025(15) 0.0090(15) -0.0006(16)
C3A 0.043(2) 0.054(2) 0.069(2) 0.007(2) 0.0216(19) 0.0095(18)
C4A 0.052(2) 0.072(3) 0.065(3) 0.003(2) 0.036(2) 0.004(2)
C5A 0.064(3) 0.062(3) 0.047(2) 0.0078(19) 0.022(2) -0.008(2)
C6A 0.050(2) 0.052(2) 0.0413(18) 0.0092(17) 0.0087(17) 0.0002(18)
C7A 0.0377(18) 0.0380(18) 0.0433(18) 0.0057(15) 0.0075(15) 0.0045(15)
C8A 0.0381(18) 0.0355(17) 0.0400(17) 0.0064(14) 0.0100(14) 0.0067(15)
C9A 0.042(2) 0.042(2) 0.056(2) -0.0084(17) 0.0054(17) -0.0020(17)
C10A 0.0336(19) 0.047(2) 0.068(2) 0.0018(18) 0.0041(17) -0.0023(17)
C11A 0.039(2) 0.060(2) 0.057(2) 0.0057(19) 0.0087(17) 0.0128(18)
C12A 0.053(2) 0.059(2) 0.049(2) 0.0037(18) 0.0130(18) 0.014(2)
C13A 0.056(2) 0.057(2) 0.049(2) -0.0114(19) 0.0073(18) 0.010(2)
C14A 0.0373(18) 0.043(2) 0.0486(19) -0.0040(16) 0.0070(16) 0.0001(16)

loop_
_atom_type_symbol
_atom_type_description
_atom_type_scat_dispersion_real
_atom_type_scat_dispersion_imag
_atom_type_scat_source
C C 0.0033 0.0016 'International Tables Vol C Tables 4.2.6.8 and 6.1.1.4'
H H 0.0000 0.0000 'International Tables Vol C Tables 4.2.6.8 and 6.1.1.4'
N N 0.0061 0.0033 'International Tables Vol C Tables 4.2.6.8 and 6.1.1.4'
O O 0.0106 0.0060 'International Tables Vol C Tables 4.2.6.8 and 6.1.1.4'
Cu Cu 0.3201 1.2651 'International Tables Vol C Tables 4.2.6.8 and 6.1.1.4'

loop_
_geom_angle_atom_site_label_1
_geom_angle_atom_site_label_2
_geom_angle_atom_site_label_3
_geom_angle
_geom_angle_publ_flag
O1 Cu O1A 160.94(11) yes
O1 Cu N1 92.49(11) yes
O1A Cu N1 91.11(11) yes
O1 Cu N1A 90.48(10) yes
O1A Cu N1A 91.54(11) yes
N1 Cu N1A 162.94(11) yes
C2 O1 Cu 129.6(2) yes
C7 N1 C8 117.3(3) yes
C7 N1 Cu 123.6(2) yes
C8 N1 Cu 119.0(2) yes
C6 C1 C2 119.8(3) yes
C6 C1 C7 118.2(3) yes
C2 C1 C7 122.0(3) yes
O1 C2 C1 124.3(3) yes
O1 C2 C3 118.5(3) yes
C1 C2 C3 117.2(3) yes
C4 C3 C2 121.7(3) yes
C4 C3 H3 119.2 ?
C2 C3 H3 119.2 ?
C3 C4 C5 120.8(4) yes
C3 C4 H4 119.6 ?
C5 C4 H4 119.6 ?
C6 C5 C4 118.6(3) yes
C6 C5 H5 120.7 ?
C4 C5 H5 120.7 ?
C5 C6 C1 121.9(3) yes
C5 C6 H6 119.0 ?
C1 C6 H6 119.0 ?
N1 C7 C1 127.8(3) yes
N1 C7 H7 116.1 ?
C1 C7 H7 116.1 ?
N1 C8 C14 113.5(3) yes
N1 C8 C9 108.5(3) yes
C14 C8 C9 115.3(3) yes
N1 C8 H8 106.3 ?
C14 C8 H8 106.3 ?
C9 C8 H8 106.3 ?
C10 C9 C8 115.7(4) yes
C10 C9 H9A 108.4 ?
C8 C9 H9A 108.4 ?
C10 C9 H9B 108.4 ?
C8 C9 H9B 108.4 ?
H9A C9 H9B 107.4 ?
C11 C10 C9 116.3(4) yes
C11 C10 H10A 108.2 ?
C9 C10 H10A 108.2 ?
C11 C10 H10B 108.2 ?
C9 C10 H10B 108.2 ?
H10A C10 H10B 107.4 ?
C12 C11 C10 120.0(6) yes
C12 C11 H11A 107.3 ?
C10 C11 H11A 107.3 ?
C12 C11 H11B 107.3 ?
C10 C11 H11B 107.3 ?
H11A C11 H11B 106.9 ?
C13 C12 C11 126.6(5) yes
C13 C12 H12A 105.7 ?
C11 C12 H12A 105.7 ?
C13 C12 H12B 105.7 ?
C11 C12 H12B 105.7 ?
H12A C12 H12B 106.1 ?
C12 C13 C14 120.5(4) yes
C12 C13 H13A 107.2 ?
C14 C13 H13A 107.2 ?
C12 C13 H13B 107.2 ?
C14 C13 H13B 107.2 ?
H13A C13 H13B 106.8 ?
C8 C14 C13 113.4(4) yes
C8 C14 H14A 108.9 ?
C13 C14 H14A 108.9 ?
C8 C14 H14B 108.9 ?
C13 C14 H14B 108.9 ?
H14A C14 H14B 107.7 ?
C2A O1A Cu 128.5(2) yes
C7A N1A C8A 116.1(3) yes
C7A N1A Cu 121.9(2) yes
C8A N1A Cu 122.0(2) yes
C6A C1A C2A 119.6(3) yes
C6A C1A C7A 118.6(3) yes
C2A C1A C7A 121.8(3) yes
O1A C2A C3A 120.0(3) yes
O1A C2A C1A 123.2(3) yes
C3A C2A C1A 116.8(3) yes
C4A C3A C2A 121.7(4) yes
C4A C3A H3A 119.1 ?
C2A C3A H3A 119.1 ?
C3A C4A C5A 121.6(4) yes
C3A C4A H4A 119.2 ?
C5A C4A H4A 119.2 ?
C6A C5A C4A 118.5(4) yes
C6A C5A H5A 120.8 ?
C4A C5A H5A 120.8 ?
C5A C6A C1A 121.8(4) yes
C5A C6A H6A 119.1 ?
C1A C6A H6A 119.1 ?
N1A C7A C1A 128.4(3) yes
N1A C7A H7A 115.8 ?
C1A C7A H7A 115.8 ?
N1A C8A C9A 110.0(3) yes
N1A C8A C14A 110.7(3) yes
C9A C8A C14A 112.6(3) yes
N1A C8A H8A 107.8 ?
C9A C8A H8A 107.8 ?
C14A C8A H8A 107.8 ?
C10A C9A C8A 115.8(3) yes
C10A C9A H9A 108.3 ?
C8A C9A H9A 108.3 ?
C10A C9A H9B 108.3 ?
C8A C9A H9B 108.3 ?
H9A C9A H9B 107.4 ?
C9A C10A C11A 116.3(3) yes
C9A C10A H10C 108.2 ?
C11A C10A H10C 108.2 ?
C9A C10A H10D 108.2 ?
C11A C10A H10D 108.2 ?
H10C C10A H10D 107.4 ?
C10A C11A C12A 113.6(3) yes
C10A C11A H11C 108.9 ?
C12A C11A H11C 108.9 ?
C10A C11A H11D 108.9 ?
C12A C11A H11D 108.9 ?
H11C C11A H11D 107.7 ?
C13A C12A C11A 115.7(3) yes
C13A C12A H12C 108.4 ?
C11A C12A H12C 108.4 ?
C13A C12A H12D 108.4 ?
C11A C12A H12D 108.4 ?
H12C C12A H12D 107.4 ?
C12A C13A C14A 117.4(3) yes
C12A C13A H13C 108.0 ?
C14A C13A H13C 108.0 ?
C12A C13A H13D 108.0 ?
C14A C13A H13D 108.0 ?
H13C C13A H13D 107.2 ?
C13A C14A C8A 115.7(3) yes
C13A C14A H14C 108.3 ?
C8A C14A H14C 108.3 ?
C13A C14A H14D 108.3 ?
C8A C14A H14D 108.3 ?
H14C C14A H14D 107.4 ?

loop_
_geom_bond_atom_site_label_1
_geom_bond_atom_site_label_2
_geom_bond_distance
_geom_bond_publ_flag
Cu O1 1.887(2) yes
Cu O1A 1.889(2) yes
Cu N1 2.004(3) yes
Cu N1A 2.019(3) yes
O1 C2 1.304(4) yes
N1 C7 1.280(4) yes
N1 C8 1.495(4) yes
C1 C6 1.401(5) yes
C1 C2 1.411(5) yes
C1 C7 1.439(5) yes
C2 C3 1.420(5) yes
C3 C4 1.364(5) yes
C3 H3 0.9300 ?
C4 C5 1.402(6) yes
C4 H4 0.9300 ?
C5 C6 1.373(5) yes
C5 H5 0.9300 ?
C6 H6 0.9300 ?
C7 H7 0.9300 ?
C8 C14 1.518(5) yes
C8 C9 1.527(5) yes
C8 H8 0.9800 ?
C9 C10 1.517(6) yes
C9 H9A 0.9700 ?
C9 H9B 0.9700 ?
C10 C11 1.489(8) yes
C10 H10A 0.9700 ?
C10 H10B 0.9700 ?
C11 C12 1.424(8) yes
C11 H11A 0.9700 ?
C11 H11B 0.9700 ?
C12 C13 1.422(7) yes
C12 H12A 0.9700 ?
C12 H12B 0.9700 ?
C13 C14 1.520(6) yes
C13 H13A 0.9700 ?
C13 H13B 0.9700 ?
C14 H14A 0.9700 ?
C14 H14B 0.9700 ?
O1A C2A 1.307(4) yes
N1A C7A 1.290(4) yes
N1A C8A 1.498(4) yes
C1A C6A 1.402(5) yes
C1A C2A 1.421(5) yes
C1A C7A 1.429(5) yes
C2A C3A 1.410(5) yes
C3A C4A 1.364(6) yes
C3A H3A 0.9300 ?
C4A C5A 1.380(6) yes
C4A H4A 0.9300 ?
C5A C6A 1.374(6) yes
C5A H5A 0.9300 ?
C6A H6A 0.9300 ?
C7A H7A 0.9300 ?
C8A C9A 1.526(5) yes
C8A C14A 1.527(5) yes
C8A H8A 0.9800 ?
C9A C10A 1.521(5) yes
C9A H9A 0.9700 ?
C9A H9B 0.9700 ?
C10A C11A 1.522(5) yes
C10A H10C 0.9700 ?
C10A H10D 0.9700 ?
C11A C12A 1.526(5) yes
C11A H11C 0.9700 ?
C11A H11D 0.9700 ?
C12A C13A 1.520(6) yes
C12A H12C 0.9700 ?
C12A H12D 0.9700 ?
C13A C14A 1.521(5) yes
C13A H13C 0.9700 ?
C13A H13D 0.9700 ?
C14A H14C 0.9700 ?
C14A H14D 0.9700 ?
